data_7044811
loop_
_publ_author_name
'Yang, Xu-Feng'
'Liu, Min'
'Zhu, Hai-Bin'
'Hang, Cheng'
'Zhao, Yue'

_publ_section_title
;
 Syntheses, structures, and magnetic properties of two unique Cu(II)-based
 coordination polymers involving crystal-to-crystal structural
 transformation from 1D chain to 3D network
;
_journal_name_full 'Dalton Transactions'
_journal_paper_doi 10.1039/C7DT03568C
_journal_year 2017
_chemical_formula_sum 'C20 H18 Br Cu N3 O4'
_chemical_formula_weight 507.82
_space_group_crystal_system trigonal
_space_group_IT_number 148
_space_group_name_Hall '-R 3'
_space_group_name_H-M_alt 'R -3 :H'
_symmetry_space_group_name_Hall '-R 3'
_symmetry_space_group_name_H-M 'R -3 :H'
_atom_sites_solution_hydrogens geom
_audit_creation_method SHELXL-2014/7
_audit_update_record
;
2017-09-18 deposited with the CCDC.
2017-11-17 downloaded from the CCDC.
;
_cell_angle_alpha 90
_cell_angle_beta 90
_cell_angle_gamma 120
_cell_formula_units_Z 18
_cell_length_a 32.4787(16)
_cell_length_b 32.4787(16)
_cell_length_c 10.5745(5)
_cell_measurement_reflns_used 5986
_cell_measurement_temperature 296(2)
_cell_measurement_theta_max 24.67
_cell_measurement_theta_min 2.41
_cell_volume 9660.2(8)
_computing_structure_refinement 'SHELXL-2014/7 (Sheldrick, 2014)'
_diffrn_ambient_temperature 296(2)
_diffrn_measured_fraction_theta_full 1.000
_diffrn_measured_fraction_theta_max 0.999
_diffrn_measurement_device_type 'Bruker APEX-II CCD'
_diffrn_measurement_method '\f and \w scans'
_diffrn_radiation_type MoK\a
_diffrn_radiation_wavelength 0.71073
_diffrn_reflns_av_R_equivalents 0.0874
_diffrn_reflns_av_unetI/netI 0.0690
_diffrn_reflns_Laue_measured_fraction_full 1.000
_diffrn_reflns_Laue_measured_fraction_max 0.999
_diffrn_reflns_limit_h_max 31
_diffrn_reflns_limit_h_min -42
_diffrn_reflns_limit_k_max 42
_diffrn_reflns_limit_k_min -34
_diffrn_reflns_limit_l_max 13
_diffrn_reflns_limit_l_min -13
_diffrn_reflns_number 29415
_diffrn_reflns_point_group_measured_fraction_full 1.000
_diffrn_reflns_point_group_measured_fraction_max 0.999
_diffrn_reflns_theta_full 25.242
_diffrn_reflns_theta_max 27.502
_diffrn_reflns_theta_min 2.057
_exptl_absorpt_coefficient_mu 2.909
_exptl_absorpt_correction_T_max 0.114
_exptl_absorpt_correction_T_min 0.078
_exptl_absorpt_correction_type multi-scans
_exptl_absorpt_process_details SADABS
_exptl_crystal_colour yellow
_exptl_crystal_density_diffrn 1.571
_exptl_crystal_description block
_exptl_crystal_F_000 4590.0
_exptl_crystal_size_max 0.380
_exptl_crystal_size_mid 0.340
_exptl_crystal_size_min 0.280
_refine_diff_density_max 0.963
_refine_diff_density_min -0.540
_refine_diff_density_rms 0.107
_refine_ls_extinction_method none
_refine_ls_goodness_of_fit_ref 1.033
_refine_ls_hydrogen_treatment constr
_refine_ls_matrix_type full
_refine_ls_number_parameters 264
_refine_ls_number_reflns 4928
_refine_ls_number_restraints 0
_refine_ls_restrained_S_all 1.033
_refine_ls_R_factor_all 0.1089
_refine_ls_R_factor_gt 0.0642
_refine_ls_shift/su_max 0.005
_refine_ls_shift/su_mean 0.000
_refine_ls_structure_factor_coef Fsqd
_refine_ls_weighting_details 'w=1/[\s^2^(Fo^2^)+(0.0492P)^2^+88.8389P] where P=(Fo^2^+2Fc^2^)/3'
_refine_ls_weighting_scheme calc
_refine_ls_wR_factor_gt 0.1243
_refine_ls_wR_factor_ref 0.1402
_reflns_Friedel_coverage 0.000
_reflns_number_gt 3330
_reflns_number_total 4933
_reflns_threshold_expression 'I > 2\s(I)'
_cod_data_source_file c7dt03568c2.cif
_cod_data_source_block 2
_cod_original_cell_volume 9660.2(11)
_cod_database_code 7044811
_shelx_shelxl_version_number 2014/7
_shelx_space_group_comment
;
The symmetry employed for this shelxl refinement is uniquely defined
by the following loop, which should always be used as a source of
symmetry information in preference to the above space-group names.
They are only intended as comments.
;

loop_
_space_group_symop_operation_xyz
'x, y, z'
'-y, x-y, z'
'-x+y, -x, z'
'x+2/3, y+1/3, z+1/3'
'-y+2/3, x-y+1/3, z+1/3'
'-x+y+2/3, -x+1/3, z+1/3'
'x+1/3, y+2/3, z+2/3'
'-y+1/3, x-y+2/3, z+2/3'
'-x+y+1/3, -x+2/3, z+2/3'
'-x, -y, -z'
'y, -x+y, -z'
'x-y, x, -z'
'-x+2/3, -y+1/3, -z+1/3'
'y+2/3, -x+y+1/3, -z+1/3'
'x-y+2/3, x+1/3, -z+1/3'
'-x+1/3, -y+2/3, -z+2/3'
'y+1/3, -x+y+2/3, -z+2/3'
'x-y+1/3, x+2/3, -z+2/3'

loop_
_atom_site_label
_atom_site_type_symbol
_atom_site_fract_x
_atom_site_fract_y
_atom_site_fract_z
_atom_site_U_iso_or_equiv
_atom_site_adp_type
_atom_site_occupancy
_atom_site_site_symmetry_order
_atom_site_calc_flag
_atom_site_refinement_flags_posn
_atom_site_refinement_flags_adp
Cu1 Cu 0.39031(2) 1.01176(2) 0.56000(5) 0.02222(16) Uani 1 1 d . .
Br1 Br 0.25540(3) 0.74975(2) 0.48656(7) 0.0601(2) Uani 1 1 d . .
C1 C 0.6025(2) 1.0812(2) 0.9657(6) 0.0445(14) Uani 1 1 d . .
H1 H 0.5975 1.1070 0.9670 0.053 Uiso 1 1 calc R U
C2 C 0.57116(16) 1.03991(17) 0.9020(4) 0.0244(10) Uani 1 1 d . .
C3 C 0.5805(2) 1.0029(2) 0.9076(6) 0.0461(15) Uani 1 1 d . .
H3 H 0.5599 0.9740 0.8693 0.055 Uiso 1 1 calc R U
C4 C 0.4680(2) 1.0523(2) 0.7929(5) 0.0411(14) Uani 1 1 d . .
H4 H 0.4523 1.0683 0.8181 0.049 Uiso 1 1 calc R U
C5 C 0.5057(2) 1.0581(2) 0.8645(5) 0.0401(14) Uani 1 1 d . .
H5 H 0.5150 1.0775 0.9356 0.048 Uiso 1 1 calc R U
C6 C 0.52985(17) 1.03480(17) 0.8301(4) 0.0257(10) Uani 1 1 d . .
C7 C 0.5140(2) 1.0067(2) 0.7226(5) 0.0413(14) Uani 1 1 d . .
H7 H 0.5290 0.9902 0.6951 0.050 Uiso 1 1 calc R U
C8 C 0.4760(2) 1.0034(2) 0.6572(5) 0.0418(14) Uani 1 1 d . .
H8 H 0.4662 0.9846 0.5849 0.050 Uiso 1 1 calc R U
C9 C 0.4169(2) 1.10921(19) 0.6396(5) 0.0414(14) Uani 1 1 d . .
H9 H 0.4446 1.1167 0.5958 0.050 Uiso 1 1 calc R U
C10 C 0.3419(2) 1.05466(19) 0.6967(6) 0.0416(14) Uani 1 1 d . .
H10 H 0.3166 1.0236 0.6951 0.050 Uiso 1 1 calc R U
C11 C 0.31971(16) 0.92217(16) 0.6760(4) 0.0228(10) Uani 1 1 d . .
C12 C 0.32577(17) 0.89444(16) 0.5749(4) 0.0244(10) Uani 1 1 d . .
C13 C 0.29590(19) 0.84491(17) 0.5774(5) 0.0314(11) Uani 1 1 d . .
H13 H 0.2749 0.8309 0.6444 0.038 Uiso 1 1 calc R U
C14 C 0.2973(2) 0.81699(18) 0.4822(5) 0.0379(13) Uani 1 1 d . .
C15 C 0.3284(2) 0.8370(2) 0.3826(5) 0.0512(17) Uani 1 1 d . .
H15 H 0.3291 0.8179 0.3182 0.061 Uiso 1 1 calc R U
C16 C 0.3583(2) 0.8853(2) 0.3789(5) 0.0483(16) Uani 1 1 d . .
H16 H 0.3792 0.8984 0.3113 0.058 Uiso 1 1 calc R U
C17 C 0.35842(19) 0.91604(19) 0.4748(4) 0.0313(11) Uani 1 1 d . .
C18 C 0.1684(7) 0.6076(6) 0.4630(17) 0.230(10) Uani 1 1 d . .
H18A H 0.1676 0.5861 0.5267 0.345 Uiso 1 1 calc R U
H18B H 0.1414 0.5912 0.4083 0.345 Uiso 1 1 calc R U
H18C H 0.1677 0.6338 0.5027 0.345 Uiso 1 1 calc R U
C19 C 0.2310(13) 0.6454(8) 0.277(3) 0.34(2) Uani 1 1 d . .
H19 H 0.2601 0.6568 0.2367 0.405 Uiso 1 1 calc R U
C20 C 0.2499(7) 0.6269(5) 0.453(2) 0.293(16) Uani 1 1 d . .
H20A H 0.2609 0.6506 0.5181 0.439 Uiso 1 1 calc R U
H20B H 0.2749 0.6352 0.3922 0.439 Uiso 1 1 calc R U
H20C H 0.2411 0.5966 0.4894 0.439 Uiso 1 1 calc R U
N1 N 0.45226(14) 1.02526(15) 0.6901(4) 0.0296(9) Uani 1 1 d . .
N2 N 0.38216(13) 1.06455(13) 0.6392(3) 0.0225(8) Uani 1 1 d . .
N3 N 0.2102(4) 0.6246(3) 0.3921(10) 0.108(3) Uani 1 1 d . .
O1 O 0.38790(12) 0.96134(12) 0.4613(3) 0.0315(8) Uani 1 1 d . .
O2 O 0.34234(11) 0.96730(11) 0.6758(3) 0.0252(7) Uani 1 1 d . .
O3 O 0.29077(11) 0.89988(11) 0.7641(3) 0.0262(7) Uani 1 1 d . .
O4 O 0.1839(7) 0.6404(8) 0.2517(16) 0.323(12) Uani 1 1 d . .

loop_
_atom_site_aniso_label
_atom_site_aniso_U_11
_atom_site_aniso_U_22
_atom_site_aniso_U_33
_atom_site_aniso_U_23
_atom_site_aniso_U_13
_atom_site_aniso_U_12
Cu1 0.0239(3) 0.0241(3) 0.0208(3) -0.0002(2) 0.0017(2) 0.0136(3)
Br1 0.0741(5) 0.0287(3) 0.0730(5) -0.0172(3) -0.0224(4) 0.0223(3)
C1 0.047(4) 0.041(3) 0.055(4) -0.013(3) -0.015(3) 0.030(3)
C2 0.019(2) 0.030(3) 0.025(2) -0.004(2) 0.0006(19) 0.013(2)
C3 0.036(3) 0.046(4) 0.060(4) -0.024(3) -0.019(3) 0.024(3)
C4 0.045(3) 0.054(4) 0.045(3) -0.014(3) -0.013(3) 0.040(3)
C5 0.046(3) 0.053(4) 0.036(3) -0.019(3) -0.015(2) 0.036(3)
C6 0.026(3) 0.031(3) 0.022(2) -0.001(2) -0.0019(19) 0.015(2)
C7 0.043(3) 0.058(4) 0.038(3) -0.019(3) -0.011(3) 0.038(3)
C8 0.046(3) 0.063(4) 0.028(3) -0.018(3) -0.014(2) 0.036(3)
C9 0.039(3) 0.032(3) 0.047(3) 0.001(3) 0.020(3) 0.013(3)
C10 0.038(3) 0.022(3) 0.060(4) 0.005(3) 0.018(3) 0.012(2)
C11 0.023(2) 0.028(3) 0.020(2) -0.0004(19) -0.0053(19) 0.015(2)
C12 0.030(3) 0.023(2) 0.025(2) -0.0011(19) -0.004(2) 0.017(2)
C13 0.038(3) 0.028(3) 0.034(3) -0.001(2) -0.008(2) 0.020(2)
C14 0.049(3) 0.024(3) 0.042(3) -0.007(2) -0.015(3) 0.020(3)
C15 0.083(5) 0.041(4) 0.036(3) -0.014(3) 0.000(3) 0.036(4)
C16 0.075(5) 0.044(4) 0.032(3) -0.004(3) 0.010(3) 0.035(3)
C17 0.040(3) 0.038(3) 0.027(3) -0.005(2) -0.005(2) 0.028(3)
C18 0.32(3) 0.169(16) 0.25(2) 0.081(15) 0.15(2) 0.159(18)
C19 0.38(5) 0.133(18) 0.33(4) -0.08(2) -0.12(4) 0.00(2)
C20 0.28(2) 0.116(12) 0.52(4) -0.058(18) -0.24(3) 0.124(15)
N1 0.027(2) 0.042(3) 0.027(2) -0.0024(19) -0.0024(17) 0.022(2)
N2 0.025(2) 0.022(2) 0.0229(19) 0.0019(16) 0.0035(16) 0.0135(18)
N3 0.135(9) 0.080(6) 0.126(8) 0.014(5) 0.023(7) 0.067(6)
O1 0.040(2) 0.030(2) 0.0262(17) -0.0004(14) 0.0078(15) 0.0183(17)
O2 0.0310(18) 0.0195(17) 0.0253(16) -0.0011(13) 0.0038(14) 0.0128(15)
O3 0.0295(18) 0.0226(17) 0.0229(16) -0.0025(13) -0.0006(14) 0.0102(15)
O4 0.29(2) 0.44(3) 0.171(13) -0.045(15) -0.034(14) 0.13(2)

loop_
_atom_type_symbol
_atom_type_description
_atom_type_scat_dispersion_real
_atom_type_scat_dispersion_imag
_atom_type_scat_source
C C 0.0033 0.0016 'International Tables Vol C Tables 4.2.6.8 and 6.1.1.4'
H H 0.0000 0.0000 'International Tables Vol C Tables 4.2.6.8 and 6.1.1.4'
N N 0.0061 0.0033 'International Tables Vol C Tables 4.2.6.8 and 6.1.1.4'
O O 0.0106 0.0060 'International Tables Vol C Tables 4.2.6.8 and 6.1.1.4'
Cu Cu 0.3201 1.2651 'International Tables Vol C Tables 4.2.6.8 and 6.1.1.4'
Br Br -0.2901 2.4595 'International Tables Vol C Tables 4.2.6.8 and 6.1.1.4'

loop_
_geom_angle_atom_site_label_1
_geom_angle_atom_site_label_2
_geom_angle_atom_site_label_3
_geom_angle
_geom_angle_site_symmetry_1
_geom_angle_site_symmetry_3
O1 Cu1 O2 91.92(14) . .
O1 Cu1 O3 88.70(14) . 8_664
O2 Cu1 O3 173.41(14) . 8_664
O1 Cu1 N2 167.82(15) . .
O2 Cu1 N2 88.44(14) . .
O3 Cu1 N2 89.58(14) 8_664 .
O1 Cu1 N1 98.50(15) . .
O2 Cu1 N1 93.72(14) . .
O3 Cu1 N1 92.68(14) 8_664 .
N2 Cu1 N1 93.62(15) . .
C9 C1 C2 119.2(5) 18_656 .
C9 C1 H1 120.4 18_656 .
C2 C1 H1 120.4 . .
C3 C2 C1 116.5(5) . .
C3 C2 C6 120.5(4) . .
C1 C2 C6 123.0(4) . .
C2 C3 C10 120.4(5) . 18_656
C2 C3 H3 119.8 . .
C10 C3 H3 119.8 18_656 .
N1 C4 C5 124.4(5) . .
N1 C4 H4 117.8 . .
C5 C4 H4 117.8 . .
C4 C5 C6 119.5(5) . .
C4 C5 H5 120.3 . .
C6 C5 H5 120.3 . .
C5 C6 C7 116.8(5) . .
C5 C6 C2 122.3(4) . .
C7 C6 C2 120.8(4) . .
C8 C7 C6 119.1(5) . .
C8 C7 H7 120.4 . .
C6 C7 H7 120.4 . .
N1 C8 C7 124.5(5) . .
N1 C8 H8 117.7 . .
C7 C8 H8 117.7 . .
N2 C9 C1 124.0(5) . 17_456
N2 C9 H9 118.0 . .
C1 C9 H9 118.0 17_456 .
N2 C10 C3 122.3(5) . 17_456
N2 C10 H10 118.9 . .
C3 C10 H10 118.9 17_456 .
O3 C11 O2 119.9(4) . .
O3 C11 C12 118.3(4) . .
O2 C11 C12 121.9(4) . .
C13 C12 C17 120.0(4) . .
C13 C12 C11 117.4(4) . .
C17 C12 C11 122.5(4) . .
C14 C13 C12 120.8(5) . .
C14 C13 H13 119.6 . .
C12 C13 H13 119.6 . .
C13 C14 C15 120.6(5) . .
C13 C14 Br1 119.9(4) . .
C15 C14 Br1 119.5(4) . .
C16 C15 C14 119.7(5) . .
C16 C15 H15 120.2 . .
C14 C15 H15 120.2 . .
C15 C16 C17 122.3(6) . .
C15 C16 H16 118.9 . .
C17 C16 H16 118.9 . .
O1 C17 C12 126.1(4) . .
O1 C17 C16 117.3(5) . .
C12 C17 C16 116.6(5) . .
N3 C18 H18A 109.5 . .
N3 C18 H18B 109.5 . .
H18A C18 H18B 109.5 . .
N3 C18 H18C 109.5 . .
H18A C18 H18C 109.5 . .
H18B C18 H18C 109.5 . .
N3 C19 O4 83(3) . .
N3 C19 H19 138.4 . .
O4 C19 H19 138.4 . .
N3 C20 H20A 109.5 . .
N3 C20 H20B 109.5 . .
H20A C20 H20B 109.5 . .
N3 C20 H20C 109.5 . .
H20A C20 H20C 109.5 . .
H20B C20 H20C 109.5 . .
C4 N1 C8 115.7(4) . .
C4 N1 Cu1 128.9(3) . .
C8 N1 Cu1 115.4(3) . .
C9 N2 C10 117.5(4) . .
C9 N2 Cu1 121.8(3) . .
C10 N2 Cu1 120.7(3) . .
C19 N3 C18 143(2) . .
C19 N3 C20 99.3(19) . .
C18 N3 C20 117.2(16) . .
C17 O1 Cu1 127.0(3) . .
C11 O2 Cu1 130.2(3) . .
C11 O3 Cu1 112.6(3) . 6_465

loop_
_geom_bond_atom_site_label_1
_geom_bond_atom_site_label_2
_geom_bond_distance
_geom_bond_site_symmetry_2
Cu1 O1 1.910(3) .
Cu1 O2 1.940(3) .
Cu1 O3 1.990(3) 8_664
Cu1 N2 2.041(4) .
Cu1 N1 2.292(4) .
Br1 C14 1.911(5) .
C1 C9 1.377(7) 18_656
C1 C2 1.387(7) .
C1 H1 0.9300 .
C2 C3 1.381(7) .
C2 C6 1.477(6) .
C3 C10 1.385(7) 18_656
C3 H3 0.9300 .
C4 N1 1.328(6) .
C4 C5 1.372(7) .
C4 H4 0.9300 .
C5 C6 1.382(7) .
C5 H5 0.9300 .
C6 C7 1.386(7) .
C7 C8 1.372(7) .
C7 H7 0.9300 .
C8 N1 1.329(6) .
C8 H8 0.9300 .
C9 N2 1.319(6) .
C9 C1 1.377(7) 17_456
C9 H9 0.9300 .
C10 N2 1.328(6) .
C10 C3 1.385(7) 17_456
C10 H10 0.9300 .
C11 O3 1.263(5) .
C11 O2 1.270(5) .
C11 C12 1.472(6) .
C12 C13 1.403(7) .
C12 C17 1.412(7) .
C13 C14 1.371(7) .
C13 H13 0.9300 .
C14 C15 1.376(8) .
C15 C16 1.372(8) .
C15 H15 0.9300 .
C16 C17 1.422(7) .
C16 H16 0.9300 .
C17 O1 1.301(6) .
C18 N3 1.398(16) .
C18 H18A 0.9600 .
C18 H18B 0.9600 .
C18 H18C 0.9600 .
C19 N3 1.39(3) .
C19 O4 1.48(4) .
C19 H19 0.9300 .
C20 N3 1.410(17) .
C20 H20A 0.9600 .
C20 H20B 0.9600 .
C20 H20C 0.9600 .
O3 Cu1 1.990(3) 6_465

loop_
_geom_torsion_atom_site_label_1
_geom_torsion_atom_site_label_2
_geom_torsion_atom_site_label_3
_geom_torsion_atom_site_label_4
_geom_torsion
_geom_torsion_site_symmetry_1
_geom_torsion_site_symmetry_4
C9 C1 C2 C3 1.6(8) 18_656 .
C9 C1 C2 C6 -177.9(5) 18_656 .
C1 C2 C3 C10 -2.6(9) . 18_656
C6 C2 C3 C10 176.9(5) . 18_656
N1 C4 C5 C6 0.0(10) . .
C4 C5 C6 C7 0.3(8) . .
C4 C5 C6 C2 179.2(5) . .
C3 C2 C6 C5 149.2(6) . .
C1 C2 C6 C5 -31.3(8) . .
C3 C2 C6 C7 -32.0(8) . .
C1 C2 C6 C7 147.6(6) . .
C5 C6 C7 C8 0.0(8) . .
C2 C6 C7 C8 -178.9(5) . .
C6 C7 C8 N1 -0.7(10) . .
O3 C11 C12 C13 5.3(6) . .
O2 C11 C12 C13 -174.1(4) . .
O3 C11 C12 C17 -177.8(4) . .
O2 C11 C12 C17 2.8(7) . .
C17 C12 C13 C14 -1.2(7) . .
C11 C12 C13 C14 175.8(4) . .
C12 C13 C14 C15 0.5(8) . .
C12 C13 C14 Br1 -178.9(4) . .
C13 C14 C15 C16 0.2(9) . .
Br1 C14 C15 C16 179.6(5) . .
C14 C15 C16 C17 -0.3(10) . .
C13 C12 C17 O1 179.9(5) . .
C11 C12 C17 O1 3.1(8) . .
C13 C12 C17 C16 1.1(7) . .
C11 C12 C17 C16 -175.7(5) . .
C15 C16 C17 O1 -179.3(5) . .
C15 C16 C17 C12 -0.4(9) . .
C5 C4 N1 C8 -0.6(9) . .
C5 C4 N1 Cu1 -179.8(4) . .
C7 C8 N1 C4 1.0(9) . .
C7 C8 N1 Cu1 -179.7(5) . .
C1 C9 N2 C10 3.3(8) 17_456 .
C1 C9 N2 Cu1 -174.3(5) 17_456 .
C3 C10 N2 C9 -2.1(8) 17_456 .
C3 C10 N2 Cu1 175.4(5) 17_456 .
O4 C19 N3 C18 -2(3) . .
O4 C19 N3 C20 -175.5(14) . .
C12 C17 O1 Cu1 -8.2(7) . .
C16 C17 O1 Cu1 170.6(4) . .
O3 C11 O2 Cu1 177.5(3) . .
C12 C11 O2 Cu1 -3.1(6) . .
O2 C11 O3 Cu1 -1.6(5) . 6_465
C12 C11 O3 Cu1 179.0(3) . 6_465
